data_7030206
loop_
_publ_author_name
'Wang, Yu-Ling'
'Jiang, Yun-Liang'
'Xiahou, Zuo-Juan'
'Fu, Jiang-Hong'
'Liu, Qing-Yan'

_publ_section_title
;
 Diversity of lanthanide(III)-2,5-dihydroxy-1,4-benzenedicarboxylate
 extended frameworks: syntheses, structures, and magnetic properties.
;
_journal_issue 37
_journal_name_full 'Dalton transactions (Cambridge, England : 2003)'
_journal_page_first 11428
_journal_page_last 11437
_journal_paper_doi 10.1039/c2dt31090b
_journal_volume 41
_journal_year 2012
_chemical_formula_sum 'C12 H14 Nd O13'
_chemical_formula_weight 510.47
_chemical_name_systematic
;
?
;
_space_group_IT_number 2
_symmetry_cell_setting triclinic
_symmetry_space_group_name_Hall '-P 1'
_symmetry_space_group_name_H-M 'P -1'
_atom_sites_solution_hydrogens geom
_atom_sites_solution_primary direct
_atom_sites_solution_secondary difmap
_audit_creation_method SHELXL-97
_cell_angle_alpha 76.061(2)
_cell_angle_beta 74.789(2)
_cell_angle_gamma 74.686(2)
_cell_formula_units_Z 2
_cell_length_a 8.1061(15)
_cell_length_b 9.9258(18)
_cell_length_c 10.6687(19)
_cell_measurement_reflns_used 5149
_cell_measurement_temperature 296(2)
_cell_measurement_theta_max 0.00
_cell_measurement_theta_min 0.00
_cell_volume 785.2(2)
_computing_cell_refinement 'Bruker SMART'
_computing_data_collection 'Bruker SMART'
_computing_data_reduction 'Bruker SAINT'
_computing_molecular_graphics 'Bruker SHELXTL'
_computing_publication_material 'Bruker SHELXTL'
_computing_structure_refinement 'SHELXL-97 (Sheldrick, 1997)'
_computing_structure_solution 'SHELXS-97 (Sheldrick, 1990)'
_diffrn_ambient_temperature 296(2)
_diffrn_measured_fraction_theta_full 0.965
_diffrn_measured_fraction_theta_max 0.965
_diffrn_measurement_device_type 'CCD area detector'
_diffrn_measurement_method 'phi and omega scans'
_diffrn_radiation_monochromator graphite
_diffrn_radiation_source 'fine-focus sealed tube'
_diffrn_radiation_type MoK\a
_diffrn_radiation_wavelength 0.71073
_diffrn_reflns_av_R_equivalents 0.0246
_diffrn_reflns_av_sigmaI/netI 0.0342
_diffrn_reflns_limit_h_max 10
_diffrn_reflns_limit_h_min -10
_diffrn_reflns_limit_k_max 13
_diffrn_reflns_limit_k_min -12
_diffrn_reflns_limit_l_max 14
_diffrn_reflns_limit_l_min -14
_diffrn_reflns_number 7283
_diffrn_reflns_theta_full 28.26
_diffrn_reflns_theta_max 28.26
_diffrn_reflns_theta_min 2.67
_exptl_absorpt_coefficient_mu 3.380
_exptl_absorpt_correction_T_max 0.6872
_exptl_absorpt_correction_T_min 0.3842
_exptl_absorpt_correction_type multi-scan
_exptl_absorpt_process_details '(SADABS; Bruker 2008)'
_exptl_crystal_colour yellow
_exptl_crystal_density_diffrn 2.159
_exptl_crystal_density_method 'not measured'
_exptl_crystal_description bolck
_exptl_crystal_F_000 500
_exptl_crystal_size_max 0.35
_exptl_crystal_size_mid 0.28
_exptl_crystal_size_min 0.12
_refine_diff_density_max 2.335
_refine_diff_density_min -1.838
_refine_diff_density_rms 0.180
_refine_ls_extinction_method none
_refine_ls_goodness_of_fit_ref 1.086
_refine_ls_hydrogen_treatment constr
_refine_ls_matrix_type full
_refine_ls_number_parameters 239
_refine_ls_number_reflns 3750
_refine_ls_number_restraints 0
_refine_ls_restrained_S_all 1.086
_refine_ls_R_factor_all 0.0364
_refine_ls_R_factor_gt 0.0329
_refine_ls_shift/su_max 0.000
_refine_ls_shift/su_mean 0.000
_refine_ls_structure_factor_coef Fsqd
_refine_ls_weighting_details 'calc w=1/[\s^2^(Fo^2^)+(0.0592P)^2^+0.0917P] where P=(Fo^2^+2Fc^2^)/3'
_refine_ls_weighting_scheme calc
_refine_ls_wR_factor_gt 0.0837
_refine_ls_wR_factor_ref 0.0863
_reflns_number_gt 3454
_reflns_number_total 3750
_reflns_threshold_expression >2sigma(I)
_cod_data_source_file c2dt31090b.txt
_cod_data_source_block Nd
_cod_depositor_comments
;
The following automatic conversions were performed:

'_symmetry_cell_setting' value 'Triclinic' changed to 'triclinic'
according to
/usr/data/users/saulius/automatic-downloads/retrospective/RSC/lib/dictionaries/cif_core.dic
dictionary named 'cif_core.dic' version 2.4.2 from
2011-04-26.

'_exptl_absorpt_correction_type' value 'Multi-scan'
changed to 'multi-scan' according to
/usr/data/users/saulius/automatic-downloads/retrospective/RSC/lib/dictionaries/cif_core.dic
dictionary named 'cif_core.dic' version 2.4.2 from 2011-04-26.

Automatic conversion script
Id: cif_fix_values 2281 2013-09-26 08:29:07Z andrius 
;
_cod_original_sg_symbol_H-M P-1
_cod_database_code 7030206

loop_
_symmetry_equiv_pos_as_xyz
'x, y, z'
'-x, -y, -z'

loop_
_atom_site_label
_atom_site_type_symbol
_atom_site_fract_x
_atom_site_fract_y
_atom_site_fract_z
_atom_site_U_iso_or_equiv
_atom_site_adp_type
_atom_site_occupancy
_atom_site_symmetry_multiplicity
_atom_site_calc_flag
_atom_site_refinement_flags
Nd1 Nd 0.54325(2) 0.303462(18) 0.144966(16) 0.01975(8) Uani 1 1 d .
O1 O 0.7301(4) 0.2218(3) -0.0598(3) 0.0346(7) Uani 1 1 d .
O1W O 0.1624(4) 0.0774(3) 0.0130(3) 0.0417(7) Uani 1 1 d .
H1WA H 0.0689 0.1156 0.0552 0.062 Uiso 1 1 d R
H1WB H 0.1978 -0.0091 0.0284 0.062 Uiso 1 1 d R
O2 O 0.6095(3) 0.4459(3) -0.1070(3) 0.0278(6) Uani 1 1 d .
O3 O 1.2819(3) 0.2925(3) -0.6880(3) 0.0264(6) Uani 1 1 d .
O4 O 1.0429(3) 0.3810(3) -0.7687(3) 0.0293(6) Uani 1 1 d .
O5 O 0.5607(4) 0.4656(4) -0.3756(4) 0.0518(10) Uani 1 1 d .
H5 H 0.5208 0.4793 -0.2996 0.078 Uiso 1 1 calc R
O6 O 1.2647(3) 0.2149(3) -0.4369(3) 0.0339(7) Uani 1 1 d .
H6 H 1.3135 0.2202 -0.5151 0.051 Uiso 1 1 calc R
O7 O 0.6180(3) 0.2022(3) 0.3636(3) 0.0303(6) Uani 1 1 d .
O8 O 0.8314(3) 0.1517(3) 0.1960(3) 0.0278(6) Uani 1 1 d .
O9 O 0.6494(3) 0.0900(3) 0.6021(3) 0.0305(6) Uani 1 1 d .
H9 H 0.5955 0.1235 0.5426 0.046 Uiso 1 1 calc R
O10 O 0.5314(4) 0.0495(3) 0.1717(3) 0.0355(7) Uani 1 1 d .
H10A H 0.6180 -0.0152 0.1617 0.053 Uiso 1 1 d R
H10B H 0.4818 0.0104 0.2432 0.053 Uiso 1 1 d R
O11 O 0.2993(3) 0.3010(3) 0.0336(3) 0.0275(6) Uani 1 1 d .
H11A H 0.2114 0.3157 0.0920 0.041 Uiso 1 1 d R
H11B H 0.2893 0.2275 0.0167 0.041 Uiso 1 1 d R
O12 O 0.7354(4) 0.4553(4) 0.1503(4) 0.0506(10) Uani 1 1 d .
H12A H 0.7132 0.5364 0.1085 0.076 Uiso 1 1 d R
H12B H 0.8252 0.4258 0.1793 0.076 Uiso 1 1 d R
C1 C 0.8124(5) 0.3377(4) -0.2815(4) 0.0216(7) Uani 1 1 d .
C2 C 0.7362(4) 0.4026(4) -0.3900(4) 0.0252(7) Uani 1 1 d .
C3 C 0.8361(4) 0.3999(4) -0.5147(4) 0.0234(7) Uani 1 1 d .
H3A H 0.7839 0.4405 -0.5868 0.028 Uiso 1 1 calc R
C4 C 1.0145(4) 0.3380(4) -0.5366(3) 0.0201(6) Uani 1 1 d .
C5 C 1.0916(4) 0.2760(4) -0.4266(4) 0.0218(7) Uani 1 1 d .
C6 C 0.9887(5) 0.2733(4) -0.3005(4) 0.0238(7) Uani 1 1 d .
H6A H 1.0382 0.2278 -0.2278 0.029 Uiso 1 1 calc R
C7 C 0.7116(4) 0.3343(4) -0.1428(3) 0.0209(7) Uani 1 1 d .
C8 C 1.1180(4) 0.3384(4) -0.6739(4) 0.0209(7) Uani 1 1 d .
C9 C 0.8216(4) 0.0468(4) 0.5493(4) 0.0211(7) Uani 1 1 d .
C10 C 0.8900(5) 0.0683(4) 0.4125(4) 0.0211(7) Uani 1 1 d .
C11 C 1.0673(4) 0.0212(4) 0.3659(4) 0.0220(7) Uani 1 1 d .
H11 H 1.1125 0.0358 0.2753 0.026 Uiso 1 1 calc R
C12 C 0.7761(4) 0.1431(4) 0.3178(4) 0.0219(7) Uani 1 1 d .

loop_
_atom_site_aniso_label
_atom_site_aniso_U_11
_atom_site_aniso_U_22
_atom_site_aniso_U_33
_atom_site_aniso_U_23
_atom_site_aniso_U_13
_atom_site_aniso_U_12
Nd1 0.01595(11) 0.02534(12) 0.01209(11) -0.00161(8) 0.00031(7) 0.00055(7)
O1 0.0418(16) 0.0309(14) 0.0172(13) -0.0014(11) 0.0031(12) 0.0033(12)
O1W 0.0412(17) 0.0367(16) 0.0407(19) -0.0126(14) 0.0041(15) -0.0052(13)
O2 0.0251(13) 0.0262(13) 0.0241(14) -0.0103(11) 0.0062(11) 0.0023(10)
O3 0.0184(12) 0.0395(15) 0.0161(12) -0.0071(11) 0.0022(10) -0.0013(10)
O4 0.0243(13) 0.0445(16) 0.0157(13) -0.0066(12) -0.0022(11) -0.0028(11)
O5 0.0209(14) 0.068(2) 0.041(2) 0.0046(17) 0.0035(14) 0.0108(14)
O6 0.0170(12) 0.0539(18) 0.0204(14) -0.0075(13) 0.0015(11) 0.0051(12)
O7 0.0198(12) 0.0435(16) 0.0176(13) -0.0022(12) -0.0024(10) 0.0055(11)
O8 0.0219(12) 0.0369(15) 0.0169(13) -0.0030(11) -0.0034(10) 0.0043(10)
O9 0.0188(12) 0.0421(16) 0.0182(13) 0.0036(12) -0.0008(11) 0.0032(11)
O10 0.0356(15) 0.0293(14) 0.0302(16) -0.0019(12) 0.0085(13) -0.0062(12)
O11 0.0257(13) 0.0370(15) 0.0198(13) -0.0096(11) -0.0009(11) -0.0068(11)
O12 0.0438(19) 0.0407(18) 0.074(3) 0.0164(18) -0.0411(19) -0.0161(15)
C1 0.0239(17) 0.0209(16) 0.0165(17) -0.0054(13) 0.0008(14) -0.0022(13)
C2 0.0166(15) 0.0318(18) 0.0205(18) -0.0043(15) 0.0009(14) 0.0010(13)
C3 0.0195(16) 0.0302(18) 0.0170(17) -0.0032(14) -0.0018(14) -0.0023(13)
C4 0.0200(15) 0.0231(16) 0.0150(16) -0.0065(13) 0.0005(13) -0.0021(12)
C5 0.0181(15) 0.0257(17) 0.0186(17) -0.0065(14) -0.0019(13) 0.0005(12)
C6 0.0245(17) 0.0265(17) 0.0155(17) -0.0050(14) -0.0020(14) 0.0017(13)
C7 0.0184(15) 0.0265(17) 0.0149(16) -0.0068(13) 0.0015(13) -0.0021(12)
C8 0.0198(16) 0.0232(16) 0.0170(16) -0.0048(13) 0.0012(13) -0.0043(12)
C9 0.0207(16) 0.0214(16) 0.0177(17) -0.0036(13) -0.0010(14) -0.0017(12)
C10 0.0193(16) 0.0229(16) 0.0183(17) -0.0035(14) -0.0042(14) 0.0001(12)
C11 0.0221(16) 0.0236(16) 0.0152(16) -0.0016(13) -0.0003(13) -0.0019(12)
C12 0.0210(16) 0.0209(15) 0.0209(17) -0.0018(13) -0.0048(14) -0.0013(12)

loop_
_atom_type_symbol
_atom_type_description
_atom_type_scat_dispersion_real
_atom_type_scat_dispersion_imag
_atom_type_scat_source
C C 0.0033 0.0016 'International Tables Vol C Tables 4.2.6.8 and 6.1.1.4'
H H 0.0000 0.0000 'International Tables Vol C Tables 4.2.6.8 and 6.1.1.4'
N N 0.0061 0.0033 'International Tables Vol C Tables 4.2.6.8 and 6.1.1.4'
Na Na 0.0362 0.0249 'International Tables Vol C Tables 4.2.6.8 and 6.1.1.4'
Nd Nd -0.1943 3.0179 'International Tables Vol C Tables 4.2.6.8 and 6.1.1.4'
O O 0.0106 0.0060 'International Tables Vol C Tables 4.2.6.8 and 6.1.1.4'

loop_
_geom_angle_atom_site_label_1
_geom_angle_atom_site_label_2
_geom_angle_atom_site_label_3
_geom_angle
_geom_angle_site_symmetry_1
_geom_angle_site_symmetry_3
O3 Nd1 O12 119.67(12) 1_456 .
O3 Nd1 O2 80.22(9) 1_456 2_665
O12 Nd1 O2 70.33(10) . 2_665
O3 Nd1 O7 70.00(9) 1_456 .
O12 Nd1 O7 78.72(11) . .
O2 Nd1 O7 117.40(9) 2_665 .
O3 Nd1 O1 146.63(11) 1_456 .
O12 Nd1 O1 93.68(13) . .
O2 Nd1 O1 113.39(9) 2_665 .
O7 Nd1 O1 121.82(9) . .
O3 Nd1 O10 79.30(10) 1_456 .
O12 Nd1 O10 142.01(10) . .
O2 Nd1 O10 147.63(10) 2_665 .
O7 Nd1 O10 78.16(10) . .
O1 Nd1 O10 73.85(10) . .
O3 Nd1 O8 118.64(9) 1_456 .
O12 Nd1 O8 69.87(10) . .
O2 Nd1 O8 140.15(9) 2_665 .
O7 Nd1 O8 51.81(8) . .
O1 Nd1 O8 71.25(9) . .
O10 Nd1 O8 72.14(10) . .
O3 Nd1 O11 71.97(9) 1_456 .
O12 Nd1 O11 141.43(10) . .
O2 Nd1 O11 76.59(9) 2_665 .
O7 Nd1 O11 135.78(9) . .
O1 Nd1 O11 81.54(10) . .
O10 Nd1 O11 73.37(10) . .
O8 Nd1 O11 140.68(9) . .
O3 Nd1 O2 133.61(8) 1_456 .
O12 Nd1 O2 76.41(11) . .
O2 Nd1 O2 64.16(9) 2_665 .
O7 Nd1 O2 152.53(9) . .
O1 Nd1 O2 49.25(8) . .
O10 Nd1 O2 115.82(9) . .
O8 Nd1 O2 107.73(8) . .
O11 Nd1 O2 71.61(9) . .
O3 Nd1 C12 94.80(10) 1_456 .
O12 Nd1 C12 72.14(10) . .
O2 Nd1 C12 132.88(10) 2_665 .
O7 Nd1 C12 26.23(9) . .
O1 Nd1 C12 96.33(10) . .
O10 Nd1 C12 73.79(10) . .
O8 Nd1 C12 25.58(9) . .
O11 Nd1 C12 146.32(10) . .
O2 Nd1 C12 131.04(9) . .
C7 O1 Nd1 101.1(2) . .
H1WA O1W H1WB 120.9 . .
C7 O2 Nd1 154.0(2) . 2_665
C7 O2 Nd1 90.1(2) . .
Nd1 O2 Nd1 115.84(9) 2_665 .
C8 O3 Nd1 139.5(2) . 1_654
C2 O5 H5 109.5 . .
C5 O6 H6 109.5 . .
C12 O7 Nd1 95.2(2) . .
C12 O8 Nd1 93.0(2) . .
C9 O9 H9 109.5 . .
Nd1 O10 H10A 124.1 . .
Nd1 O10 H10B 118.4 . .
H10A O10 H10B 96.4 . .
Nd1 O11 H11A 102.2 . .
Nd1 O11 H11B 121.5 . .
H11A O11 H11B 100.5 . .
Nd1 O12 H12A 114.4 . .
Nd1 O12 H12B 123.9 . .
H12A O12 H12B 120.8 . .
C6 C1 C2 120.1(3) . .
C6 C1 C7 117.4(3) . .
C2 C1 C7 122.6(3) . .
C3 C2 O5 118.6(3) . .
C3 C2 C1 119.4(3) . .
O5 C2 C1 121.9(3) . .
C2 C3 C4 121.7(3) . .
C2 C3 H3A 119.2 . .
C4 C3 H3A 119.2 . .
C3 C4 C5 118.6(3) . .
C3 C4 C8 119.8(3) . .
C5 C4 C8 121.6(3) . .
O6 C5 C6 117.0(3) . .
O6 C5 C4 123.4(3) . .
C6 C5 C4 119.6(3) . .
C5 C6 C1 120.5(3) . .
C5 C6 H6A 119.7 . .
C1 C6 H6A 119.7 . .
O1 C7 O2 119.5(3) . .
O1 C7 C1 119.9(3) . .
O2 C7 C1 120.6(3) . .
O4 C8 O3 123.0(3) . .
O4 C8 C4 120.0(3) . .
O3 C8 C4 116.9(3) . .
O9 C9 C11 118.2(3) . 2_756
O9 C9 C10 122.6(3) . .
C11 C9 C10 119.2(3) 2_756 .
C11 C10 C9 119.3(3) . .
C11 C10 C12 119.6(3) . .
C9 C10 C12 121.1(3) . .
C9 C11 C10 121.5(3) 2_756 .
C9 C11 H11 119.2 2_756 .
C10 C11 H11 119.2 . .
O8 C12 O7 120.0(3) . .
O8 C12 C10 121.8(3) . .
O7 C12 C10 118.2(3) . .
O8 C12 Nd1 61.44(17) . .
O7 C12 Nd1 58.58(17) . .
C10 C12 Nd1 176.0(3) . .

loop_
_geom_bond_atom_site_label_1
_geom_bond_atom_site_label_2
_geom_bond_distance
_geom_bond_site_symmetry_2
Nd1 O3 2.392(3) 1_456
Nd1 O12 2.455(3) .
Nd1 O2 2.457(3) 2_665
Nd1 O7 2.472(3) .
Nd1 O1 2.488(3) .
Nd1 O10 2.492(3) .
Nd1 O8 2.537(2) .
Nd1 O11 2.568(3) .
Nd1 O2 2.706(3) .
Nd1 C12 2.885(3) .
O1 C7 1.248(4) .
O1W H1WA 0.8200 .
O1W H1WB 0.8200 .
O2 C7 1.269(4) .
O2 Nd1 2.457(3) 2_665
O3 C8 1.267(4) .
O3 Nd1 2.392(3) 1_654
O4 C8 1.246(4) .
O5 C2 1.379(4) .
O5 H5 0.8200 .
O6 C5 1.360(4) .
O6 H6 0.8200 .
O7 C12 1.280(4) .
O8 C12 1.247(4) .
O9 C9 1.356(4) .
O9 H9 0.8200 .
O10 H10A 0.8200 .
O10 H10B 0.8200 .
O11 H11A 0.8200 .
O11 H11B 0.8200 .
O12 H12A 0.8200 .
O12 H12B 0.8200 .
C1 C6 1.386(5) .
C1 C2 1.393(5) .
C1 C7 1.489(5) .
C2 C3 1.366(5) .
C3 C4 1.395(5) .
C3 H3A 0.9300 .
C4 C5 1.407(5) .
C4 C8 1.485(5) .
C5 C6 1.383(5) .
C6 H6A 0.9300 .
C9 C11 1.377(5) 2_756
C9 C10 1.404(5) .
C10 C11 1.383(5) .
C10 C12 1.480(5) .
C11 C9 1.377(5) 2_756
C11 H11 0.9300 .

loop_
_geom_hbond_atom_site_label_D
_geom_hbond_atom_site_label_H
_geom_hbond_atom_site_label_A
_geom_hbond_distance_DH
_geom_hbond_distance_HA
_geom_hbond_distance_DA
_geom_hbond_angle_DHA
_geom_hbond_site_symmetry_A
O1W H1WA O8 0.82 2.11 2.908(4) 162.9 1_455
O1W H1WB O1 0.82 2.01 2.824(4) 175.6 2_655
O5 H5 O2 0.82 2.27 2.948(5) 139.7 .
O6 H6 O3 0.82 1.87 2.580(4) 144.3 .
O9 H9 O7 0.82 1.86 2.570(4) 144.0 .
O10 H10A O1W 0.82 2.29 2.934(4) 135.5 2_655
O10 H10B O9 0.82 1.92 2.738(4) 172.6 2_656
O11 H11A O4 0.82 1.85 2.652(4) 165.2 1_456
O11 H11B O1W 0.82 2.04 2.805(4) 156.3 .
O12 H12A O11 0.82 1.93 2.725(4) 162.7 2_665
O12 H12B O4 0.82 1.90 2.712(4) 171.9 1_556
